data_2230633
loop_
_publ_author_name
'Akhazzane, Mohamed'
'Zouihri, Hafid'
'Bennani, A. Kella'
'Kerbal, Abdelali'
'Al Houari, Ghali'

_publ_section_title
;
 (2<i>E</i>)-2-Benzylidene-4-ethyl-3,4-dihydronaphthalen-1(2<i>H</i>)-one
;
_journal_coeditor_code FJ2430
_journal_issue 7
_journal_name_full 'Acta Crystallographica Section E'
_journal_page_first o1700
_journal_paper_doi 10.1107/S1600536811022793
_journal_volume 67
_journal_year 2011
_chemical_formula_iupac 'C19 H18 O'
_chemical_formula_moiety 'C19 H18 O'
_chemical_formula_sum 'C19 H18 O'
_chemical_formula_weight 262.33
_chemical_name_systematic
;
(2<i>E</i>)-2-Benzylidene-4-ethyl-3,4-dihydronaphthalen-1(2<i>H</i>)-one
;
_space_group_IT_number 14
_symmetry_cell_setting monoclinic
_symmetry_space_group_name_Hall '-P 2yn'
_symmetry_space_group_name_H-M 'P 1 21/n 1'
_atom_sites_solution_hydrogens geom
_atom_sites_solution_primary direct
_atom_sites_solution_secondary difmap
_audit_creation_method SHELXL-97
_cell_angle_alpha 90.00
_cell_angle_beta 94.214(4)
_cell_angle_gamma 90.00
_cell_formula_units_Z 4
_cell_length_a 11.7997(8)
_cell_length_b 8.9020(6)
_cell_length_c 13.9912(9)
_cell_measurement_pressure 101
_cell_measurement_reflns_used 317
_cell_measurement_temperature 296(2)
_cell_measurement_theta_max 25.7
_cell_measurement_theta_min 2.3
_cell_volume 1465.68(17)
_computing_cell_refinement 'SAINT (Bruker, 2005)'
_computing_data_collection 'APEX2 (Bruker, 2005)'
_computing_data_reduction 'SAINT (Bruker, 2005)'
_computing_molecular_graphics 'PLATON (Spek, 2009)'
_computing_publication_material 'publCIF (Westrip, 2010)'
_computing_structure_refinement 'SHELXL97 (Sheldrick, 2008)'
_computing_structure_solution 'SHELXS97 (Sheldrick, 2008)'
_diffrn_ambient_temperature 296(2)
_diffrn_measured_fraction_theta_full 1.000
_diffrn_measured_fraction_theta_max 1.000
_diffrn_measurement_device_type 'Bruker APEXII CCD detector'
_diffrn_measurement_method '\w and \f'
_diffrn_radiation_monochromator graphite
_diffrn_radiation_source 'fine-focus sealed tube'
_diffrn_radiation_type MoK\a
_diffrn_radiation_wavelength 0.71073
_diffrn_reflns_av_R_equivalents 0.0386
_diffrn_reflns_av_sigmaI/netI 0.0354
_diffrn_reflns_limit_h_max 14
_diffrn_reflns_limit_h_min -14
_diffrn_reflns_limit_k_max 10
_diffrn_reflns_limit_k_min -10
_diffrn_reflns_limit_l_max 17
_diffrn_reflns_limit_l_min -17
_diffrn_reflns_number 12738
_diffrn_reflns_theta_full 26.00
_diffrn_reflns_theta_max 26.00
_diffrn_reflns_theta_min 2.18
_exptl_absorpt_coefficient_mu 0.072
_exptl_absorpt_correction_type none
_exptl_crystal_colour colourless
_exptl_crystal_density_diffrn 1.189
_exptl_crystal_density_method 'not measured'
_exptl_crystal_description prism
_exptl_crystal_F_000 560
_exptl_crystal_size_max 0.24
_exptl_crystal_size_mid 0.13
_exptl_crystal_size_min 0.10
_refine_diff_density_max 0.150
_refine_diff_density_min -0.152
_refine_ls_extinction_method none
_refine_ls_goodness_of_fit_ref 1.063
_refine_ls_hydrogen_treatment constr
_refine_ls_matrix_type full
_refine_ls_number_parameters 182
_refine_ls_number_reflns 2870
_refine_ls_number_restraints 0
_refine_ls_restrained_S_all 1.063
_refine_ls_R_factor_all 0.0909
_refine_ls_R_factor_gt 0.0467
_refine_ls_shift/su_max 0.000
_refine_ls_shift/su_mean 0.000
_refine_ls_structure_factor_coef Fsqd
_refine_ls_weighting_details 'calc w=1/[\s^2^(Fo^2^)+(0.0502P)^2^+0.4678P] where P=(Fo^2^+2Fc^2^)/3'
_refine_ls_weighting_scheme calc
_refine_ls_wR_factor_gt 0.1049
_refine_ls_wR_factor_ref 0.1388
_reflns_number_gt 1776
_reflns_number_total 2870
_reflns_threshold_expression I>2\s(I)
_cod_data_source_file fj2430.cif
_cod_data_source_block I
_cod_original_sg_symbol_H-M 'P 21/n'
_cod_database_code 2230633
_cod_database_fobs_code 2230633

loop_
_symmetry_equiv_pos_as_xyz
'x, y, z'
'-x+1/2, y+1/2, -z+1/2'
'-x, -y, -z'
'x-1/2, -y-1/2, z-1/2'

loop_
_atom_site_type_symbol
_atom_site_label
_atom_site_fract_x
_atom_site_fract_y
_atom_site_fract_z
_atom_site_U_iso_or_equiv
_atom_site_adp_type
_atom_site_calc_flag
_atom_site_refinement_flags
_atom_site_occupancy
_atom_site_symmetry_multiplicity
_atom_site_disorder_assembly
_atom_site_disorder_group
C C1 0.38673(16) 0.3632(2) 0.90220(14) 0.0475(5) Uani d . 1 1 . .
C C2 0.36836(19) 0.5147(3) 0.91678(16) 0.0644(6) Uani d . 1 1 . .
C C3 0.2891(2) 0.5643(3) 0.97699(17) 0.0704(7) Uani d . 1 1 . .
C C4 0.2262(2) 0.4615(3) 1.02507(17) 0.0699(7) Uani d . 1 1 . .
C C5 0.24340(18) 0.3114(3) 1.01251(14) 0.0583(6) Uani d . 1 1 . .
C C6 0.32381(16) 0.2594(2) 0.95135(13) 0.0466(5) Uani d . 1 1 . .
C C7 0.33731(16) 0.0969(2) 0.93682(13) 0.0478(5) Uani d . 1 1 . .
C C8 0.42994(15) 0.0467(2) 0.87708(13) 0.0437(5) Uani d . 1 1 . .
C C9 0.52038(16) 0.1607(2) 0.86272(15) 0.0512(5) Uani d . 1 1 . .
C C10 0.46780(16) 0.3104(2) 0.83054(14) 0.0498(5) Uani d . 1 1 . .
C C11 0.40543(18) 0.3027(3) 0.73028(15) 0.0611(6) Uani d . 1 1 . .
C C12 0.4811(2) 0.2601(4) 0.65044(17) 0.0861(9) Uani d . 1 1 . .
C C13 0.41996(16) -0.0882(2) 0.83653(13) 0.0482(5) Uani d . 1 1 . .
C C14 0.49530(16) -0.1640(2) 0.77224(13) 0.0472(5) Uani d . 1 1 . .
C C15 0.61293(17) -0.1592(3) 0.78482(15) 0.0598(6) Uani d . 1 1 . .
C C16 0.6781(2) -0.2362(3) 0.72341(19) 0.0748(8) Uani d . 1 1 . .
C C17 0.6287(2) -0.3177(3) 0.64874(17) 0.0734(7) Uani d . 1 1 . .
C C18 0.5129(2) -0.3237(3) 0.63530(17) 0.0752(7) Uani d . 1 1 . .
C C19 0.4468(2) -0.2491(3) 0.69728(16) 0.0652(6) Uani d . 1 1 . .
H H10 0.5290 0.3845 0.8288 0.060 Uiso calc R 1 1 . .
H H11A 0.3445 0.2298 0.7315 0.073 Uiso calc R 1 1 . .
H H11B 0.3712 0.3998 0.7154 0.073 Uiso calc R 1 1 . .
H H12A 0.5471 0.3234 0.6539 0.129 Uiso calc R 1 1 . .
H H12B 0.4396 0.2730 0.5894 0.129 Uiso calc R 1 1 . .
H H12C 0.5041 0.1571 0.6579 0.129 Uiso calc R 1 1 . .
H H13 0.3561 -0.1426 0.8508 0.058 Uiso calc R 1 1 . .
H H15 0.6480 -0.1038 0.8350 0.072 Uiso calc R 1 1 . .
H H16 0.7569 -0.2327 0.7329 0.090 Uiso calc R 1 1 . .
H H17 0.6735 -0.3687 0.6074 0.088 Uiso calc R 1 1 . .
H H18 0.4787 -0.3781 0.5843 0.090 Uiso calc R 1 1 . .
H H19 0.3681 -0.2561 0.6885 0.078 Uiso calc R 1 1 . .
H H2 0.4106 0.5847 0.8851 0.077 Uiso calc R 1 1 . .
H H3 0.2779 0.6667 0.9853 0.085 Uiso calc R 1 1 . .
H H4 0.1724 0.4946 1.0657 0.084 Uiso calc R 1 1 . .
H H5 0.2011 0.2426 1.0450 0.070 Uiso calc R 1 1 . .
H H9A 0.5691 0.1247 0.8148 0.061 Uiso calc R 1 1 . .
H H9B 0.5667 0.1746 0.9222 0.061 Uiso calc R 1 1 . .
O O1 0.27360(13) 0.00631(18) 0.97155(11) 0.0699(5) Uani d . 1 1 . .

loop_
_atom_site_aniso_label
_atom_site_aniso_U_11
_atom_site_aniso_U_22
_atom_site_aniso_U_33
_atom_site_aniso_U_12
_atom_site_aniso_U_13
_atom_site_aniso_U_23
C1 0.0455(11) 0.0539(13) 0.0434(11) 0.0016(9) 0.0058(9) 0.0034(9)
C2 0.0697(14) 0.0580(16) 0.0668(15) 0.0008(12) 0.0151(12) 0.0043(12)
C3 0.0805(16) 0.0593(15) 0.0728(16) 0.0096(13) 0.0141(13) -0.0093(13)
C4 0.0745(15) 0.0776(19) 0.0604(14) 0.0122(13) 0.0237(12) -0.0098(13)
C5 0.0609(13) 0.0687(16) 0.0477(12) 0.0046(11) 0.0202(10) 0.0003(11)
C6 0.0452(11) 0.0569(13) 0.0385(11) 0.0031(9) 0.0091(9) 0.0007(9)
C7 0.0460(11) 0.0583(14) 0.0406(11) -0.0012(10) 0.0125(9) 0.0046(9)
C8 0.0390(10) 0.0517(13) 0.0415(11) 0.0037(9) 0.0108(8) 0.0068(9)
C9 0.0396(10) 0.0578(14) 0.0576(13) -0.0016(9) 0.0132(9) 0.0027(10)
C10 0.0418(10) 0.0553(13) 0.0539(12) -0.0042(9) 0.0145(9) 0.0058(10)
C11 0.0566(12) 0.0771(16) 0.0518(13) 0.0029(12) 0.0188(10) 0.0121(11)
C12 0.0870(18) 0.117(2) 0.0579(15) 0.0054(17) 0.0310(14) 0.0036(15)
C13 0.0418(10) 0.0578(14) 0.0464(11) -0.0009(9) 0.0129(9) 0.0064(10)
C14 0.0487(11) 0.0531(13) 0.0410(11) 0.0027(9) 0.0111(9) 0.0064(9)
C15 0.0518(12) 0.0729(16) 0.0548(13) 0.0125(11) 0.0040(10) -0.0029(11)
C16 0.0555(13) 0.092(2) 0.0790(18) 0.0205(13) 0.0213(13) -0.0014(15)
C17 0.0875(19) 0.0762(18) 0.0607(15) 0.0159(14) 0.0341(14) 0.0019(13)
C18 0.0938(19) 0.0823(19) 0.0514(14) 0.0004(15) 0.0187(13) -0.0119(13)
C19 0.0594(13) 0.0794(17) 0.0577(14) -0.0041(12) 0.0104(11) -0.0069(12)
O1 0.0714(10) 0.0649(10) 0.0790(11) -0.0055(8) 0.0427(9) 0.0053(8)

loop_
_atom_type_symbol
_atom_type_description
_atom_type_scat_dispersion_real
_atom_type_scat_dispersion_imag
_atom_type_scat_source
C C 0.0033 0.0016 'International Tables Vol C Tables 4.2.6.8 and 6.1.1.4'
H H 0.0000 0.0000 'International Tables Vol C Tables 4.2.6.8 and 6.1.1.4'
O O 0.0106 0.0060 'International Tables Vol C Tables 4.2.6.8 and 6.1.1.4'

loop_
_geom_angle_atom_site_label_1
_geom_angle_atom_site_label_2
_geom_angle_atom_site_label_3
_geom_angle_site_symmetry_1
_geom_angle_site_symmetry_3
_geom_angle
_geom_angle_publ_flag
C6 C1 C10 . . 120.39(18) ?
C2 C1 C10 . . 120.99(18) ?
C2 C1 C6 . . 118.53(18) ?
C11 C10 H10 . . 108.1 ?
C9 C10 H10 . . 108.1 ?
C1 C10 H10 . . 108.1 ?
C9 C10 C11 . . 112.82(18) ?
C1 C10 C11 . . 109.61(16) ?
C1 C10 C9 . . 109.87(16) ?
H11A C11 H11B . . 107.6 ?
C10 C11 H11B . . 108.7 ?
C12 C11 H11B . . 108.7 ?
C10 C11 H11A . . 108.7 ?
C12 C11 H11A . . 108.7 ?
C12 C11 C10 . . 114.33(19) ?
H12B C12 H12C . . 109.5 ?
H12A C12 H12C . . 109.5 ?
C11 C12 H12C . . 109.5 ?
H12A C12 H12B . . 109.5 ?
C11 C12 H12B . . 109.5 ?
C11 C12 H12A . . 109.5 ?
C14 C13 H13 . . 115.3 ?
C8 C13 H13 . . 115.3 ?
C8 C13 C14 . . 129.46(18) ?
C15 C14 C13 . . 123.46(19) ?
C19 C14 C13 . . 118.62(18) ?
C19 C14 C15 . . 117.88(19) ?
C14 C15 H15 . . 119.8 ?
C16 C15 H15 . . 119.8 ?
C16 C15 C14 . . 120.4(2) ?
C15 C16 H16 . . 119.5 ?
C17 C16 H16 . . 119.5 ?
C17 C16 C15 . . 120.9(2) ?
C16 C17 H17 . . 120.3 ?
C18 C17 H17 . . 120.3 ?
C18 C17 C16 . . 119.5(2) ?
C19 C18 H18 . . 120.0 ?
C17 C18 H18 . . 120.0 ?
C17 C18 C19 . . 120.1(2) ?
C14 C19 H19 . . 119.4 ?
C18 C19 H19 . . 119.4 ?
C18 C19 C14 . . 121.2(2) ?
C1 C2 H2 . . 119.2 ?
C3 C2 H2 . . 119.2 ?
C3 C2 C1 . . 121.6(2) ?
C4 C3 H3 . . 120.0 ?
C2 C3 H3 . . 120.0 ?
C2 C3 C4 . . 119.9(2) ?
C3 C4 H4 . . 120.2 ?
C5 C4 H4 . . 120.2 ?
C5 C4 C3 . . 119.6(2) ?
C6 C5 H5 . . 119.5 ?
C4 C5 H5 . . 119.5 ?
C4 C5 C6 . . 121.0(2) ?
C5 C6 C7 . . 119.61(18) ?
C1 C6 C7 . . 121.03(17) ?
C1 C6 C5 . . 119.3(2) ?
C6 C7 C8 . . 117.57(16) ?
O1 C7 C8 . . 121.35(19) ?
O1 C7 C6 . . 121.07(17) ?
C7 C8 C9 . . 115.53(17) ?
C13 C8 C9 . . 126.63(17) ?
C13 C8 C7 . . 117.63(17) ?
H9A C9 H9B . . 108.1 ?
C10 C9 H9B . . 109.5 ?
C8 C9 H9B . . 109.5 ?
C10 C9 H9A . . 109.5 ?
C8 C9 H9A . . 109.5 ?
C8 C9 C10 . . 110.72(16) ?

loop_
_geom_bond_atom_site_label_1
_geom_bond_atom_site_label_2
_geom_bond_site_symmetry_2
_geom_bond_distance
_geom_bond_publ_flag
C1 C6 . 1.398(3) ?
C1 C2 . 1.383(3) ?
C2 H2 . 0.9300 ?
C2 C3 . 1.376(3) ?
C3 H3 . 0.9300 ?
C3 C4 . 1.384(3) ?
C4 H4 . 0.9300 ?
C5 H5 . 0.9300 ?
C5 C4 . 1.365(3) ?
C6 C5 . 1.402(3) ?
C7 C8 . 1.492(2) ?
C7 C6 . 1.471(3) ?
C7 O1 . 1.227(2) ?
C8 C9 . 1.497(3) ?
C9 H9B . 0.9700 ?
C9 H9A . 0.9700 ?
C10 H10 . 0.9800 ?
C10 C11 . 1.537(3) ?
C10 C9 . 1.524(3) ?
C10 C1 . 1.511(3) ?
C11 H11B . 0.9700 ?
C11 H11A . 0.9700 ?
C11 C12 . 1.528(3) ?
C12 H12C . 0.9600 ?
C12 H12B . 0.9600 ?
C12 H12A . 0.9600 ?
C13 H13 . 0.9300 ?
C13 C14 . 1.474(3) ?
C13 C8 . 1.330(3) ?
C14 C15 . 1.387(3) ?
C14 C19 . 1.383(3) ?
C15 H15 . 0.9300 ?
C15 C16 . 1.377(3) ?
C16 H16 . 0.9300 ?
C16 C17 . 1.367(4) ?
C17 H17 . 0.9300 ?
C18 H18 . 0.9300 ?
C18 C17 . 1.366(4) ?
C19 H19 . 0.9300 ?
C19 C18 . 1.379(3) ?
